data_8106924
loop_
_publ_author_name
'Barakat, Assem'
'Ghabbour, Hazem A.'
'Al-Majid, Abdullah Mohammed'
'El Ashry, El Sayed H.'
'Warad, Ismail'
'Fun, Hoong-Kun'

_publ_section_title
;
 Crystal structure of diethylammonium
 5-((4-fluorophenyl)(6-hydroxy-1,3-dimethyl-2,4-dioxo-1,2,3,4-tetrahydropyrimidin-5-yl)methyl)-1,3-dimethyl-2,6-dioxo-1,2,3,6-tetrahydropyrimidin-4-olate,
 C23H30FN5O6
;
_journal_issue 2
_journal_name_full 'Zeitschrift f\"ur Kristallographie - New Crystal Structures'
_journal_page_first 507
_journal_page_last 509
_journal_paper_doi 10.1515/ncrs-2015-0169
_journal_volume 231
_journal_year 2016
_chemical_formula_sum 'C23 H30 F N5 O6'
_chemical_formula_weight 491.52
_space_group_crystal_system monoclinic
_space_group_IT_number 14
_space_group_name_Hall '-P 2yn'
_space_group_name_H-M_alt 'P 1 21/n 1'
_atom_sites_solution_hydrogens geom
_atom_sites_solution_primary direct
_atom_sites_solution_secondary difmap
_cell_angle_alpha 90.00
_cell_angle_beta 103.9510(10)
_cell_angle_gamma 90.00
_cell_formula_units_Z 4
_cell_length_a 9.5772(3)
_cell_length_b 15.9466(5)
_cell_length_c 15.8380(5)
_cell_measurement_reflns_used 9854
_cell_measurement_temperature 150(2)
_cell_measurement_theta_max 38.53
_cell_measurement_theta_min 2.61
_cell_volume 2347.49(13)
_computing_cell_refinement 'Bruker SMART'
_computing_data_collection 'Bruker SMART'
_computing_data_reduction 'Bruker SAINT'
_computing_molecular_graphics 'Bruker SHELXTL'
_computing_publication_material 'Bruker SHELXTL'
_computing_structure_refinement 'Bruker SHELXTL'
_computing_structure_solution 'Bruker SHELXTL'
_diffrn_ambient_temperature 150(2)
_diffrn_measured_fraction_theta_full 0.995
_diffrn_measured_fraction_theta_max 0.995
_diffrn_measurement_device_type 'D8 Venture area detector'
_diffrn_measurement_method 'phi and omega scans'
_diffrn_radiation_monochromator graphite
_diffrn_radiation_source 'sealed tube'
_diffrn_radiation_type MoK\a
_diffrn_radiation_wavelength 0.71073
_diffrn_reflns_av_R_equivalents 0.0396
_diffrn_reflns_av_sigmaI/netI 0.0264
_diffrn_reflns_limit_h_max 13
_diffrn_reflns_limit_h_min -13
_diffrn_reflns_limit_k_max 22
_diffrn_reflns_limit_k_min -22
_diffrn_reflns_limit_l_max 22
_diffrn_reflns_limit_l_min -22
_diffrn_reflns_number 44751
_diffrn_reflns_theta_full 30.00
_diffrn_reflns_theta_max 30.00
_diffrn_reflns_theta_min 2.54
_diffrn_standards_decay_% .
_diffrn_standards_interval_count .
_diffrn_standards_interval_time .
_diffrn_standards_number 0
_exptl_absorpt_coefficient_mu 0.107
_exptl_absorpt_correction_T_max 0.94
_exptl_absorpt_correction_T_min 0.92
_exptl_absorpt_correction_type multi-scan
_exptl_absorpt_process_details SADABS_Bruker_2014
_exptl_crystal_colour violet
_exptl_crystal_density_diffrn 1.391
_exptl_crystal_density_method 'not measured'
_exptl_crystal_description block
_exptl_crystal_F_000 1040
_exptl_crystal_size_max 0.74
_exptl_crystal_size_mid 0.512
_exptl_crystal_size_min 0.417
_refine_diff_density_max 0.401
_refine_diff_density_min -0.229
_refine_diff_density_rms 0.047
_refine_ls_extinction_method none
_refine_ls_goodness_of_fit_ref 1.051
_refine_ls_hydrogen_treatment mixed
_refine_ls_matrix_type full
_refine_ls_number_parameters 359
_refine_ls_number_reflns 6815
_refine_ls_number_restraints 0
_refine_ls_restrained_S_all 1.051
_refine_ls_R_factor_all 0.0474
_refine_ls_R_factor_gt 0.0423
_refine_ls_shift/su_max 0.001
_refine_ls_shift/su_mean 0.000
_refine_ls_structure_factor_coef Fsqd
_refine_ls_weighting_details 'calc w=1/[\s^2^(Fo^2^)+(0.0599P)^2^+0.7828P] where P=(Fo^2^+2Fc^2^)/3'
_refine_ls_weighting_scheme calc
_refine_ls_wR_factor_gt 0.1142
_refine_ls_wR_factor_ref 0.1193
_reflns_number_gt 6046
_reflns_number_total 6815
_reflns_threshold_expression >2sigma(I)
_cod_data_source_file suppl_ncrs-2015-0169_suppl.cif
_cod_data_source_block ab347
_cod_original_sg_symbol_H-M 'P 21/n'
_cod_database_code 8106924

loop_
_symmetry_equiv_pos_as_xyz
'x, y, z'
'-x+1/2, y+1/2, -z+1/2'
'-x, -y, -z'
'x-1/2, -y-1/2, z-1/2'

loop_
_atom_site_label
_atom_site_type_symbol
_atom_site_fract_x
_atom_site_fract_y
_atom_site_fract_z
_atom_site_U_iso_or_equiv
_atom_site_adp_type
_atom_site_occupancy
_atom_site_symmetry_multiplicity
_atom_site_calc_flag
_atom_site_refinement_flags
_atom_site_disorder_assembly
_atom_site_disorder_group
F1 F 0.23009(9) 0.96747(5) 0.71192(6) 0.0424(2) Uani 1 1 d . . .
O1 O 0.55322(8) 0.64718(5) 0.75387(5) 0.02707(17) Uani 1 1 d . . .
O2 O 1.03810(8) 0.61625(5) 0.84023(5) 0.02519(16) Uani 1 1 d . . .
O3 O 0.85762(8) 0.72953(6) 0.57420(5) 0.03012(19) Uani 1 1 d . . .
O4 O 0.56414(9) 0.70153(6) 0.40686(5) 0.03063(18) Uani 1 1 d . . .
O5 O 0.22333(10) 0.49798(6) 0.35577(7) 0.0399(2) Uani 1 1 d . . .
O6 O 0.37235(9) 0.59100(5) 0.63272(6) 0.02952(18) Uani 1 1 d . . .
N1 N 0.79666(9) 0.63785(6) 0.79821(5) 0.02128(17) Uani 1 1 d . . .
N2 N 0.94376(8) 0.66817(6) 0.70476(5) 0.01982(16) Uani 1 1 d . . .
N3 N 0.40427(10) 0.59500(6) 0.38363(6) 0.02605(19) Uani 1 1 d . . .
N4 N 0.30744(10) 0.54311(6) 0.49507(7) 0.0279(2) Uani 1 1 d . . .
C1 C 0.67424(10) 0.65966(6) 0.73433(6) 0.01995(18) Uani 1 1 d . . .
C2 C 0.78339(14) 0.60285(10) 0.88144(8) 0.0353(3) Uani 1 1 d . . .
H2A H 0.6870 0.5790 0.8747 0.053 Uiso 0.54(3) 1 calc PR A 1
H2B H 0.7986 0.6473 0.9254 0.053 Uiso 0.54(3) 1 calc PR A 1
H2C H 0.8557 0.5588 0.8999 0.053 Uiso 0.54(3) 1 calc PR A 1
H2Y H 0.860(4) 0.627(2) 0.928(2) 0.029(9) Uiso 0.46(3) 1 d P A 2
H2X H 0.696(4) 0.617(2) 0.893(2) 0.026(8) Uiso 0.46(3) 1 d P A 2
H2Z H 0.806(4) 0.540(2) 0.885(2) 0.029(9) Uiso 0.46(3) 1 d P A 2
C3 C 0.93247(10) 0.63983(6) 0.78432(6) 0.01920(18) Uani 1 1 d . . .
C4 C 1.08470(11) 0.65961(10) 0.68490(8) 0.0347(3) Uani 1 1 d . . .
H4A H 1.0721 0.6542 0.6219 0.052 Uiso 1 1 calc R . .
H4B H 1.1332 0.6096 0.7139 0.052 Uiso 1 1 calc R . .
H4C H 1.1431 0.7093 0.7057 0.052 Uiso 1 1 calc R . .
C5 C 0.82828(10) 0.69950(6) 0.64071(6) 0.01929(18) Uani 1 1 d . . .
C6 C 0.68931(10) 0.69390(6) 0.65639(6) 0.01832(17) Uani 1 1 d . . .
C7 C 0.56131(10) 0.72419(6) 0.58597(6) 0.01862(17) Uani 1 1 d . . .
H7A H 0.6059 0.7580 0.5462 0.022 Uiso 1 1 calc R . .
C8 C 0.47786(10) 0.65625(6) 0.52746(7) 0.02038(18) Uani 1 1 d . . .
C9 C 0.48788(10) 0.65460(7) 0.43886(7) 0.02256(19) Uani 1 1 d . . .
C10 C 0.41895(14) 0.59115(8) 0.29371(8) 0.0349(3) Uani 1 1 d . . .
H10A H 0.5181 0.5761 0.2935 0.052 Uiso 1 1 calc R . .
H10B H 0.3956 0.6460 0.2660 0.052 Uiso 1 1 calc R . .
H10C H 0.3530 0.5488 0.2615 0.052 Uiso 1 1 calc R . .
C11 C 0.30605(11) 0.54267(7) 0.40778(8) 0.0285(2) Uani 1 1 d . . .
C12 C 0.21213(13) 0.48317(8) 0.52426(11) 0.0391(3) Uani 1 1 d . . .
H12A H 0.2069 0.4972 0.5837 0.059 Uiso 0.54(3) 1 calc PR A 1
H12B H 0.2503 0.4263 0.5232 0.059 Uiso 0.54(3) 1 calc PR A 1
H12C H 0.1157 0.4862 0.4854 0.059 Uiso 0.54(3) 1 calc PR A 1
H12Y H 0.132(4) 0.514(2) 0.534(2) 0.027(9) Uiso 0.46(3) 1 d P A 2
H12X H 0.195(4) 0.435(2) 0.482(2) 0.032(9) Uiso 0.46(3) 1 d P A 2
H12Z H 0.267(4) 0.465(2) 0.589(2) 0.030(9) Uiso 0.46(3) 1 d P A 2
C13 C 0.39050(10) 0.59852(6) 0.55434(7) 0.0231(2) Uani 1 1 d . . .
C14 C 0.46751(10) 0.78744(6) 0.61996(6) 0.02006(18) Uani 1 1 d . . .
C15 C 0.53434(12) 0.85209(7) 0.67452(8) 0.0279(2) Uani 1 1 d . . .
H15A H 0.6364 0.8539 0.6914 0.034 Uiso 1 1 calc R . .
C16 C 0.45644(14) 0.91374(7) 0.70495(8) 0.0309(2) Uani 1 1 d . . .
H16A H 0.5036 0.9575 0.7416 0.037 Uiso 1 1 calc R . .
C17 C 0.30853(13) 0.90934(7) 0.68026(8) 0.0286(2) Uani 1 1 d . . .
C18 C 0.23710(12) 0.84770(7) 0.62630(8) 0.0277(2) Uani 1 1 d . . .
H18A H 0.1349 0.8464 0.6100 0.033 Uiso 1 1 calc R . .
C19 C 0.31792(11) 0.78688(7) 0.59581(7) 0.02310(19) Uani 1 1 d . . .
H19A H 0.2697 0.7443 0.5578 0.028 Uiso 1 1 calc R . .
N5 N 0.80259(9) 0.79860(6) 0.41309(6) 0.02044(16) Uani 1 1 d . . .
C20 C 1.00381(14) 0.70002(9) 0.40696(8) 0.0351(3) Uani 1 1 d . . .
H20A H 1.0304 0.6543 0.3725 0.053 Uiso 1 1 calc R . .
H20B H 0.9952 0.6782 0.4633 0.053 Uiso 1 1 calc R . .
H20C H 1.0781 0.7436 0.4162 0.053 Uiso 1 1 calc R . .
C21 C 0.86092(11) 0.73713(7) 0.35873(7) 0.0254(2) Uani 1 1 d . . .
H21A H 0.8735 0.7656 0.3055 0.030 Uiso 1 1 calc R . .
H21B H 0.7904 0.6913 0.3406 0.030 Uiso 1 1 calc R . .
C22 C 0.88560(12) 0.87782(7) 0.43296(8) 0.0283(2) Uani 1 1 d . . .
H22A H 0.8827 0.9086 0.3783 0.034 Uiso 1 1 calc R . .
H22B H 0.9873 0.8649 0.4609 0.034 Uiso 1 1 calc R . .
C23 C 0.82259(14) 0.93196(8) 0.49320(9) 0.0355(3) Uani 1 1 d . . .
H23A H 0.8761 0.9848 0.5044 0.053 Uiso 1 1 calc R . .
H23B H 0.8295 0.9023 0.5483 0.053 Uiso 1 1 calc R . .
H23C H 0.7214 0.9438 0.4659 0.053 Uiso 1 1 calc R . .
H2N5 H 0.7985(19) 0.7730(11) 0.4656(12) 0.041(4) Uiso 1 1 d . . .
H1N5 H 0.7104(17) 0.8133(10) 0.3851(10) 0.029(4) Uiso 1 1 d . . .
H1O1 H 0.456(3) 0.6225(15) 0.6896(16) 0.075(7) Uiso 1 1 d . . .

loop_
_atom_site_aniso_label
_atom_site_aniso_U_11
_atom_site_aniso_U_22
_atom_site_aniso_U_33
_atom_site_aniso_U_23
_atom_site_aniso_U_13
_atom_site_aniso_U_12
F1 0.0476(5) 0.0315(4) 0.0527(5) -0.0017(3) 0.0212(4) 0.0133(3)
O1 0.0192(3) 0.0384(4) 0.0268(4) 0.0041(3) 0.0117(3) 0.0014(3)
O2 0.0210(3) 0.0275(4) 0.0240(4) 0.0034(3) -0.0006(3) 0.0004(3)
O3 0.0184(3) 0.0486(5) 0.0236(4) 0.0123(3) 0.0055(3) -0.0038(3)
O4 0.0275(4) 0.0395(5) 0.0249(4) -0.0015(3) 0.0063(3) -0.0107(3)
O5 0.0320(4) 0.0265(4) 0.0509(6) -0.0060(4) -0.0099(4) -0.0054(3)
O6 0.0218(4) 0.0325(4) 0.0358(4) 0.0060(3) 0.0099(3) -0.0052(3)
N1 0.0209(4) 0.0266(4) 0.0173(4) 0.0024(3) 0.0066(3) 0.0028(3)
N2 0.0134(3) 0.0263(4) 0.0193(4) 0.0015(3) 0.0029(3) -0.0019(3)
N3 0.0217(4) 0.0249(4) 0.0282(4) -0.0045(3) -0.0006(3) -0.0004(3)
N4 0.0166(4) 0.0218(4) 0.0431(5) -0.0001(4) 0.0028(4) -0.0046(3)
C1 0.0175(4) 0.0224(4) 0.0211(4) -0.0001(3) 0.0070(3) 0.0010(3)
C2 0.0329(6) 0.0541(8) 0.0219(5) 0.0121(5) 0.0121(4) 0.0074(5)
C3 0.0189(4) 0.0187(4) 0.0193(4) -0.0008(3) 0.0031(3) -0.0010(3)
C4 0.0144(4) 0.0602(8) 0.0300(5) 0.0129(5) 0.0061(4) 0.0017(5)
C5 0.0155(4) 0.0230(4) 0.0186(4) 0.0010(3) 0.0026(3) -0.0030(3)
C6 0.0145(4) 0.0208(4) 0.0195(4) 0.0014(3) 0.0038(3) -0.0006(3)
C7 0.0135(4) 0.0208(4) 0.0210(4) 0.0019(3) 0.0030(3) -0.0024(3)
C8 0.0139(4) 0.0211(4) 0.0255(4) -0.0003(3) 0.0034(3) -0.0021(3)
C9 0.0151(4) 0.0247(5) 0.0256(5) -0.0014(4) 0.0005(3) -0.0007(3)
C10 0.0354(6) 0.0370(6) 0.0271(5) -0.0060(5) -0.0026(4) 0.0014(5)
C11 0.0186(4) 0.0196(4) 0.0418(6) -0.0023(4) -0.0036(4) 0.0014(3)
C12 0.0229(5) 0.0276(6) 0.0662(9) 0.0028(6) 0.0093(5) -0.0098(4)
C13 0.0137(4) 0.0210(4) 0.0337(5) 0.0017(4) 0.0041(4) -0.0002(3)
C14 0.0174(4) 0.0198(4) 0.0221(4) 0.0036(3) 0.0031(3) 0.0000(3)
C15 0.0219(5) 0.0219(5) 0.0373(6) -0.0012(4) 0.0020(4) -0.0011(4)
C16 0.0350(6) 0.0203(5) 0.0354(6) -0.0012(4) 0.0045(5) 0.0008(4)
C17 0.0339(6) 0.0224(5) 0.0312(5) 0.0059(4) 0.0114(4) 0.0087(4)
C18 0.0216(5) 0.0301(5) 0.0309(5) 0.0050(4) 0.0056(4) 0.0065(4)
C19 0.0172(4) 0.0261(5) 0.0243(5) 0.0020(4) 0.0017(3) 0.0011(3)
N5 0.0164(4) 0.0259(4) 0.0186(4) 0.0004(3) 0.0036(3) -0.0030(3)
C20 0.0319(6) 0.0446(7) 0.0289(5) -0.0020(5) 0.0073(4) 0.0094(5)
C21 0.0228(5) 0.0331(5) 0.0208(4) -0.0029(4) 0.0062(4) -0.0011(4)
C22 0.0254(5) 0.0272(5) 0.0326(5) -0.0007(4) 0.0076(4) -0.0073(4)
C23 0.0340(6) 0.0317(6) 0.0394(6) -0.0103(5) 0.0059(5) -0.0046(5)

loop_
_atom_type_symbol
_atom_type_description
_atom_type_scat_dispersion_real
_atom_type_scat_dispersion_imag
_atom_type_scat_source
C C 0.0033 0.0016 'International Tables Vol C Tables 4.2.6.8 and 6.1.1.4'
H H 0.0000 0.0000 'International Tables Vol C Tables 4.2.6.8 and 6.1.1.4'
N N 0.0061 0.0033 'International Tables Vol C Tables 4.2.6.8 and 6.1.1.4'
O O 0.0106 0.0060 'International Tables Vol C Tables 4.2.6.8 and 6.1.1.4'
F F 0.0171 0.0103 'International Tables Vol C Tables 4.2.6.8 and 6.1.1.4'

loop_
_geom_angle_atom_site_label_1
_geom_angle_atom_site_label_2
_geom_angle_atom_site_label_3
_geom_angle
_geom_angle_site_symmetry_1
_geom_angle_site_symmetry_3
C1 O1 H1O1 112.8(10) . .
C13 O6 H1O1 118.4(12) . .
C3 N1 C1 122.80(8) . .
C3 N1 C2 116.41(9) . .
C1 N1 C2 120.49(9) . .
C3 N2 C5 124.15(8) . .
C3 N2 C4 116.68(8) . .
C5 N2 C4 119.05(8) . .
C11 N3 C9 124.16(10) . .
C11 N3 C10 118.42(10) . .
C9 N3 C10 117.37(10) . .
C11 N4 C13 123.05(9) . .
C11 N4 C12 117.05(10) . .
C13 N4 C12 119.87(11) . .
O1 C1 C6 124.61(9) . .
O1 C1 N1 115.83(9) . .
C6 C1 N1 119.56(8) . .
N1 C2 H2A 109.5 . .
N1 C2 H2B 109.5 . .
N1 C2 H2C 109.5 . .
N1 C2 H2Y 108(2) . .
H2A C2 H2Y 138.2 . .
H2B C2 H2Y 39.3 . .
H2C C2 H2Y 73.4 . .
N1 C2 H2X 111(2) . .
H2A C2 H2X 41.2 . .
H2B C2 H2X 70.5 . .
H2C C2 H2X 136.4 . .
H2Y C2 H2X 107(3) . .
N1 C2 H2Z 111.1(18) . .
H2A C2 H2Z 79.0 . .
H2B C2 H2Z 132.5 . .
H2C C2 H2Z 32.4 . .
H2Y C2 H2Z 103(3) . .
H2X C2 H2Z 115(3) . .
O2 C3 N2 121.99(9) . .
O2 C3 N1 121.61(9) . .
N2 C3 N1 116.39(8) . .
N2 C4 H4A 109.5 . .
N2 C4 H4B 109.5 . .
H4A C4 H4B 109.5 . .
N2 C4 H4C 109.5 . .
H4A C4 H4C 109.5 . .
H4B C4 H4C 109.5 . .
O3 C5 N2 116.66(9) . .
O3 C5 C6 125.78(9) . .
N2 C5 C6 117.56(8) . .
C1 C6 C5 118.99(9) . .
C1 C6 C7 122.53(8) . .
C5 C6 C7 118.47(8) . .
C8 C7 C6 115.59(8) . .
C8 C7 C14 114.61(8) . .
C6 C7 C14 112.83(8) . .
C8 C7 H7A 104.0 . .
C6 C7 H7A 104.0 . .
C14 C7 H7A 104.0 . .
C13 C8 C9 118.69(9) . .
C13 C8 C7 123.81(9) . .
C9 C8 C7 117.47(8) . .
O4 C9 N3 117.30(10) . .
O4 C9 C8 125.26(9) . .
N3 C9 C8 117.44(9) . .
N3 C10 H10A 109.5 . .
N3 C10 H10B 109.5 . .
H10A C10 H10B 109.5 . .
N3 C10 H10C 109.5 . .
H10A C10 H10C 109.5 . .
H10B C10 H10C 109.5 . .
O5 C11 N3 122.65(12) . .
O5 C11 N4 121.71(11) . .
N3 C11 N4 115.63(9) . .
N4 C12 H12A 109.5 . .
N4 C12 H12B 109.5 . .
N4 C12 H12C 109.5 . .
N4 C12 H12Y 108(2) . .
H12A C12 H12Y 59.9 . .
H12B C12 H12Y 142.9 . .
H12C C12 H12Y 53.3 . .
N4 C12 H12X 107(2) . .
H12A C12 H12X 141.2 . .
H12B C12 H12X 44.5 . .
H12C C12 H12X 68.8 . .
H12Y C12 H12X 119(3) . .
N4 C12 H12Z 105.9(18) . .
H12A C12 H12Z 43.2 . .
H12B C12 H12Z 70.7 . .
H12C C12 H12Z 141.8 . .
H12Y C12 H12Z 102(3) . .
H12X C12 H12Z 114(3) . .
O6 C13 C8 125.97(10) . .
O6 C13 N4 113.55(9) . .
C8 C13 N4 120.45(10) . .
C19 C14 C15 117.55(10) . .
C19 C14 C7 123.47(9) . .
C15 C14 C7 118.89(9) . .
C16 C15 C14 122.18(10) . .
C16 C15 H15A 118.9 . .
C14 C15 H15A 118.9 . .
C17 C16 C15 117.85(11) . .
C17 C16 H16A 121.1 . .
C15 C16 H16A 121.1 . .
F1 C17 C18 118.70(11) . .
F1 C17 C16 118.77(11) . .
C18 C17 C16 122.51(10) . .
C17 C18 C19 118.55(10) . .
C17 C18 H18A 120.7 . .
C19 C18 H18A 120.7 . .
C14 C19 C18 121.34(10) . .
C14 C19 H19A 119.3 . .
C18 C19 H19A 119.3 . .
C22 N5 C21 115.05(8) . .
C22 N5 H2N5 108.5(11) . .
C21 N5 H2N5 109.1(11) . .
C22 N5 H1N5 106.8(10) . .
C21 N5 H1N5 109.8(9) . .
H2N5 N5 H1N5 107.3(14) . .
C21 C20 H20A 109.5 . .
C21 C20 H20B 109.5 . .
H20A C20 H20B 109.5 . .
C21 C20 H20C 109.5 . .
H20A C20 H20C 109.5 . .
H20B C20 H20C 109.5 . .
N5 C21 C20 112.44(9) . .
N5 C21 H21A 109.1 . .
C20 C21 H21A 109.1 . .
N5 C21 H21B 109.1 . .
C20 C21 H21B 109.1 . .
H21A C21 H21B 107.8 . .
N5 C22 C23 110.11(9) . .
N5 C22 H22A 109.6 . .
C23 C22 H22A 109.6 . .
N5 C22 H22B 109.6 . .
C23 C22 H22B 109.6 . .
H22A C22 H22B 108.2 . .
C22 C23 H23A 109.5 . .
C22 C23 H23B 109.5 . .
H23A C23 H23B 109.5 . .
C22 C23 H23C 109.5 . .
H23A C23 H23C 109.5 . .
H23B C23 H23C 109.5 . .

loop_
_geom_bond_atom_site_label_1
_geom_bond_atom_site_label_2
_geom_bond_distance
_geom_bond_site_symmetry_2
F1 C17 1.3626(13) .
O1 C1 1.2851(12) .
O1 H1O1 1.27(2) .
O2 C3 1.2317(12) .
O3 C5 1.2492(12) .
O4 C9 1.2365(13) .
O5 C11 1.2244(14) .
O6 C13 1.3000(14) .
O6 H1O1 1.16(2) .
N1 C3 1.3708(13) .
N1 C1 1.3955(13) .
N1 C2 1.4649(13) .
N2 C3 1.3672(12) .
N2 C5 1.4003(12) .
N2 C4 1.4643(13) .
N3 C11 1.3788(15) .
N3 C9 1.4043(13) .
N3 C10 1.4657(16) .
N4 C11 1.3794(17) .
N4 C13 1.3908(14) .
N4 C12 1.4710(15) .
C1 C6 1.3888(13) .
C2 H2A 0.9800 .
C2 H2B 0.9800 .
C2 H2C 0.9800 .
C2 H2Y 0.99(3) .
C2 H2X 0.93(3) .
C2 H2Z 1.02(3) .
C4 H4A 0.9800 .
C4 H4B 0.9800 .
C4 H4C 0.9800 .
C5 C6 1.4144(13) .
C6 C7 1.5234(13) .
C7 C8 1.5213(13) .
C7 C14 1.5320(14) .
C7 H7A 1.0000 .
C8 C13 1.3786(13) .
C8 C9 1.4296(14) .
C10 H10A 0.9800 .
C10 H10B 0.9800 .
C10 H10C 0.9800 .
C12 H12A 0.9800 .
C12 H12B 0.9800 .
C12 H12C 0.9800 .
C12 H12Y 0.95(3) .
C12 H12X 1.00(4) .
C12 H12Z 1.07(3) .
C14 C19 1.3909(13) .
C14 C15 1.3975(15) .
C15 C16 1.3887(16) .
C15 H15A 0.9500 .
C16 C17 1.3775(17) .
C16 H16A 0.9500 .
C17 C18 1.3721(17) .
C18 C19 1.3977(15) .
C18 H18A 0.9500 .
C19 H19A 0.9500 .
N5 C22 1.4853(14) .
N5 C21 1.4987(14) .
N5 H2N5 0.936(18) .
N5 H1N5 0.918(16) .
C20 C21 1.5173(16) .
C20 H20A 0.9800 .
C20 H20B 0.9800 .
C20 H20C 0.9800 .
C21 H21A 0.9900 .
C21 H21B 0.9900 .
C22 C23 1.5157(17) .
C22 H22A 0.9900 .
C22 H22B 0.9900 .
C23 H23A 0.9800 .
C23 H23B 0.9800 .
C23 H23C 0.9800 .

loop_
_geom_torsion_atom_site_label_1
_geom_torsion_atom_site_label_2
_geom_torsion_atom_site_label_3
_geom_torsion_atom_site_label_4
_geom_torsion
_geom_torsion_site_symmetry_1
_geom_torsion_site_symmetry_2
_geom_torsion_site_symmetry_3
_geom_torsion_site_symmetry_4
C3 N1 C1 O1 173.60(9) . . . .
C2 N1 C1 O1 0.16(15) . . . .
C3 N1 C1 C6 -7.51(15) . . . .
C2 N1 C1 C6 179.05(10) . . . .
C5 N2 C3 O2 -176.70(9) . . . .
C4 N2 C3 O2 7.29(15) . . . .
C5 N2 C3 N1 4.23(14) . . . .
C4 N2 C3 N1 -171.78(10) . . . .
C1 N1 C3 O2 -176.26(10) . . . .
C2 N1 C3 O2 -2.57(15) . . . .
C1 N1 C3 N2 2.81(14) . . . .
C2 N1 C3 N2 176.50(10) . . . .
C3 N2 C5 O3 174.19(10) . . . .
C4 N2 C5 O3 -9.89(15) . . . .
C3 N2 C5 C6 -6.29(14) . . . .
C4 N2 C5 C6 169.64(10) . . . .
O1 C1 C6 C5 -176.07(10) . . . .
N1 C1 C6 C5 5.15(14) . . . .
O1 C1 C6 C7 2.65(16) . . . .
N1 C1 C6 C7 -176.13(9) . . . .
O3 C5 C6 C1 -179.20(10) . . . .
N2 C5 C6 C1 1.32(14) . . . .
O3 C5 C6 C7 2.03(16) . . . .
N2 C5 C6 C7 -177.45(8) . . . .
C1 C6 C7 C8 -80.71(12) . . . .
C5 C6 C7 C8 98.02(10) . . . .
C1 C6 C7 C14 53.92(12) . . . .
C5 C6 C7 C14 -127.35(9) . . . .
C6 C7 C8 C13 71.56(12) . . . .
C14 C7 C8 C13 -62.27(12) . . . .
C6 C7 C8 C9 -110.55(10) . . . .
C14 C7 C8 C9 115.62(10) . . . .
C11 N3 C9 O4 -174.91(10) . . . .
C10 N3 C9 O4 2.46(15) . . . .
C11 N3 C9 C8 4.99(15) . . . .
C10 N3 C9 C8 -177.64(9) . . . .
C13 C8 C9 O4 -178.48(10) . . . .
C7 C8 C9 O4 3.52(15) . . . .
C13 C8 C9 N3 1.63(14) . . . .
C7 C8 C9 N3 -176.37(8) . . . .
C9 N3 C11 O5 171.64(11) . . . .
C10 N3 C11 O5 -5.71(16) . . . .
C9 N3 C11 N4 -8.93(15) . . . .
C10 N3 C11 N4 173.72(10) . . . .
C13 N4 C11 O5 -173.93(10) . . . .
C12 N4 C11 O5 4.15(16) . . . .
C13 N4 C11 N3 6.63(15) . . . .
C12 N4 C11 N3 -175.28(10) . . . .
C9 C8 C13 O6 178.58(10) . . . .
C7 C8 C13 O6 -3.56(16) . . . .
C9 C8 C13 N4 -3.73(14) . . . .
C7 C8 C13 N4 174.13(9) . . . .
C11 N4 C13 O6 177.43(9) . . . .
C12 N4 C13 O6 -0.60(14) . . . .
C11 N4 C13 C8 -0.52(15) . . . .
C12 N4 C13 C8 -178.56(10) . . . .
C8 C7 C14 C19 -3.76(13) . . . .
C6 C7 C14 C19 -138.86(10) . . . .
C8 C7 C14 C15 179.76(9) . . . .
C6 C7 C14 C15 44.67(12) . . . .
C19 C14 C15 C16 0.58(17) . . . .
C7 C14 C15 C16 177.26(10) . . . .
C14 C15 C16 C17 0.55(18) . . . .
C15 C16 C17 F1 177.67(10) . . . .
C15 C16 C17 C18 -1.07(18) . . . .
F1 C17 C18 C19 -178.32(10) . . . .
C16 C17 C18 C19 0.42(17) . . . .
C15 C14 C19 C18 -1.25(15) . . . .
C7 C14 C19 C18 -177.77(9) . . . .
C17 C18 C19 C14 0.78(16) . . . .
C22 N5 C21 C20 68.39(12) . . . .
C21 N5 C22 C23 -176.04(9) . . . .
